data_2215764
loop_
_publ_author_name
'Guo-Hua Wei'
'Lai-Ping Zhang'
'Ji-Chen Ma'
'Jin Yang'

_publ_section_title
<i>catena</i>-Poly[[bis(4-methoxybenzoato)copper(II)]-\m-1,1'-(oxydiethylene)diimidazole-\k^2^<i>N</i>^3^:<i>N</i>^3'^]
_journal_coeditor_code BG2121
_journal_issue 11
_journal_name_full 'Acta Crystallographica Section E'
_journal_page_first m2866
_journal_page_last m2866
_journal_paper_doi 10.1107/S1600536807053007
_journal_volume 63
_journal_year 2007
_chemical_formula_iupac '[Cu (C7 H4 O3)2 (C10 H14 N4 O)]'
_chemical_formula_moiety 'C26 H28 Cu N4 O7'
_chemical_formula_sum 'C26 H28 Cu N4 O7'
_chemical_formula_weight 572.06
_chemical_name_systematic
;
<i>catena</i>-Poly[[bis(4-methoxybenzoato)copper(II)]-\m-1,1'-\
(oxydiethylene)diimidazole-\k^2^N^3^:N^3'^]
;
_space_group_IT_number 15
_symmetry_cell_setting monoclinic
_symmetry_space_group_name_Hall '-C 2yc'
_symmetry_space_group_name_H-M 'C 1 2/c 1'
_atom_sites_solution_hydrogens geom
_atom_sites_solution_primary direct
_atom_sites_solution_secondary difmap
_audit_creation_method SHELXL-97
_cell_angle_alpha 90.00
_cell_angle_beta 101.44(2)
_cell_angle_gamma 90.00
_cell_formula_units_Z 4
_cell_length_a 21.866(13)
_cell_length_b 7.699(4)
_cell_length_c 15.519(8)
_cell_measurement_reflns_used 8430
_cell_measurement_temperature 293(2)
_cell_measurement_theta_max 24.4
_cell_measurement_theta_min 3.0
_cell_volume 2561(2)
_computing_cell_refinement 'PROCESS-AUTO (Rigaku, 1998)'
_computing_data_collection 'PROCESS-AUTO (Rigaku, 1998)'
_computing_data_reduction 'PROCESS-AUTO (Rigaku, 1998)'
_computing_molecular_graphics 'SHELXTL-Plus (Sheldrick, 1990)'
_computing_publication_material 'SHELXL97 (Sheldrick, 1997)'
_computing_structure_refinement 'SHELXL97 (Sheldrick, 1997)'
_computing_structure_solution 'SHELXS97 (Sheldrick, 1997)'
_diffrn_ambient_temperature 293(2)
_diffrn_detector_area_resol_mean 10.0
_diffrn_measured_fraction_theta_full 0.998
_diffrn_measured_fraction_theta_max 0.992
_diffrn_measurement_device_type 'Rigaku R-AXIS RAPID'
_diffrn_measurement_method \w
_diffrn_radiation_monochromator graphite
_diffrn_radiation_source 'rotor target'
_diffrn_radiation_type MoK\a
_diffrn_radiation_wavelength 0.71069
_diffrn_reflns_av_R_equivalents 0.0512
_diffrn_reflns_av_sigmaI/netI 0.0414
_diffrn_reflns_limit_h_max 28
_diffrn_reflns_limit_h_min -28
_diffrn_reflns_limit_k_max 9
_diffrn_reflns_limit_k_min -9
_diffrn_reflns_limit_l_max 20
_diffrn_reflns_limit_l_min -20
_diffrn_reflns_number 11978
_diffrn_reflns_theta_full 25.00
_diffrn_reflns_theta_max 27.44
_diffrn_reflns_theta_min 3.03
_exptl_absorpt_coefficient_mu 0.906
_exptl_absorpt_correction_T_max 0.950
_exptl_absorpt_correction_T_min 0.65
_exptl_absorpt_correction_type multi-scan
_exptl_absorpt_process_details '(ABSCOR; Higashi, 1995)'
_exptl_crystal_colour blue
_exptl_crystal_density_diffrn 1.484
_exptl_crystal_density_method 'not measured'
_exptl_crystal_description plate
_exptl_crystal_F_000 1188
_exptl_crystal_size_max 0.490
_exptl_crystal_size_mid 0.477
_exptl_crystal_size_min 0.055
_refine_diff_density_max 0.413
_refine_diff_density_min -0.494
_refine_ls_extinction_method none
_refine_ls_goodness_of_fit_ref 1.049
_refine_ls_hydrogen_treatment constr
_refine_ls_matrix_type full
_refine_ls_number_parameters 196
_refine_ls_number_reflns 2899
_refine_ls_number_restraints 0
_refine_ls_restrained_S_all 1.049
_refine_ls_R_factor_all 0.0703
_refine_ls_R_factor_gt 0.0488
_refine_ls_shift/su_max 0.000
_refine_ls_shift/su_mean 0.000
_refine_ls_structure_factor_coef Fsqd
_refine_ls_weighting_details 'calc w=1/[\s^2^(Fo^2^)+(0.0869P)^2^+1.4878P] where P=(Fo^2^+2Fc^2^)/3'
_refine_ls_weighting_scheme calc
_refine_ls_wR_factor_gt 0.1418
_refine_ls_wR_factor_ref 0.1551
_reflns_number_gt 2106
_reflns_number_total 2899
_reflns_threshold_expression I>2\s(I)
_cod_data_source_file bg2121.cif
_cod_data_source_block I
_cod_original_sg_symbol_H-M 'C 2/c'
_cod_database_code 2215764
_cod_database_fobs_code 2215764

loop_
_symmetry_equiv_pos_as_xyz
'x, y, z'
'-x, y, -z+1/2'
'x+1/2, y+1/2, z'
'-x+1/2, y+1/2, -z+1/2'
'-x, -y, -z'
'x, -y, z-1/2'
'-x+1/2, -y+1/2, -z'
'x+1/2, -y+1/2, z-1/2'

loop_
_atom_site_type_symbol
_atom_site_label
_atom_site_fract_x
_atom_site_fract_y
_atom_site_fract_z
_atom_site_U_iso_or_equiv
_atom_site_adp_type
_atom_site_calc_flag
_atom_site_refinement_flags
_atom_site_occupancy
Cu Cu1 0.0000 0.0000 0.5000 0.0411(2) Uani d S 1
C C1 0.03679(17) 0.3163(5) 0.6067(3) 0.0674(10) Uani d . 1
H H1 0.0143 0.2802 0.6484 0.081 Uiso calc R 1
C C2 0.07700(18) 0.3296(5) 0.4927(2) 0.0638(9) Uani d . 1
H H2 0.0878 0.3015 0.4393 0.077 Uiso calc R 1
C C3 0.0962(2) 0.4710(5) 0.5402(3) 0.0743(12) Uani d . 1
H H3 0.1217 0.5587 0.5261 0.089 Uiso calc R 1
C C4 0.0739(5) 0.6360(11) 0.6582(7) 0.073(2) Uani d P 0.50
C C4' 0.0884(5) 0.5482(14) 0.7085(6) 0.066(2) Uani d P 0.50
C C5 0.0754(5) 0.5791(16) 0.7487(7) 0.076(3) Uani d P 0.50
C C5' 0.0296(5) 0.6503(10) 0.7251(5) 0.0632(19) Uani d P 0.50
C C6 -0.09631(15) 0.0740(4) 0.5710(2) 0.0451(7) Uani d . 1
C C7 -0.13921(14) 0.0973(4) 0.63396(19) 0.0438(7) Uani d . 1
C C8 -0.19905(16) 0.1591(6) 0.6029(2) 0.0641(10) Uani d . 1
H H8 -0.2118 0.1832 0.5433 0.077 Uiso calc R 1
C C9 -0.23998(16) 0.1856(6) 0.6589(2) 0.0689(11) Uani d . 1
H H9 -0.2798 0.2283 0.6370 0.083 Uiso calc R 1
C C10 -0.22173(15) 0.1485(5) 0.7478(2) 0.0539(8) Uani d . 1
C C11 -0.16211(16) 0.0878(5) 0.7807(2) 0.0535(8) Uani d . 1
H H11 -0.1494 0.0636 0.8403 0.064 Uiso calc R 1
C C12 -0.12126(15) 0.0635(5) 0.7230(2) 0.0488(7) Uani d . 1
H H12 -0.0810 0.0236 0.7449 0.059 Uiso calc R 1
C C13 -0.2490(2) 0.1688(7) 0.8892(3) 0.0852(14) Uani d . 1
H H13A -0.2851 0.1888 0.9144 0.128 Uiso calc R 1
H H13B -0.2184 0.2568 0.9091 0.128 Uiso calc R 1
H H13C -0.2318 0.0567 0.9071 0.128 Uiso calc R 1
N N1 0.03890(11) 0.2319(3) 0.53434(16) 0.0475(6) Uani d . 1
N N2 0.07111(15) 0.4613(5) 0.6132(3) 0.0815(12) Uani d . 1
O O1 -0.26625(11) 0.1746(4) 0.79675(16) 0.0749(8) Uani d . 1
O O2 -0.11383(11) 0.1160(3) 0.49215(14) 0.0567(6) Uani d . 1
O O3 -0.04254(10) 0.0090(3) 0.60132(15) 0.0479(5) Uani d . 1
O O4 0.0158(2) 0.5193(6) 0.7619(6) 0.0626(18) Uani d P 0.50

loop_
_atom_site_aniso_label
_atom_site_aniso_U_11
_atom_site_aniso_U_22
_atom_site_aniso_U_33
_atom_site_aniso_U_12
_atom_site_aniso_U_13
_atom_site_aniso_U_23
Cu1 0.0408(3) 0.0455(3) 0.0388(3) 0.0011(2) 0.0126(2) -0.0031(2)
C1 0.051(2) 0.078(3) 0.079(2) -0.0133(19) 0.0260(17) -0.036(2)
C2 0.074(2) 0.061(2) 0.0566(19) -0.0173(19) 0.0136(17) 0.0050(18)
C3 0.065(3) 0.057(2) 0.097(3) -0.0103(18) 0.006(2) -0.003(2)
C4 0.101(7) 0.059(5) 0.069(5) -0.019(5) 0.037(5) -0.023(4)
C4' 0.081(6) 0.077(6) 0.039(4) -0.022(5) 0.007(4) -0.015(5)
C5 0.077(6) 0.098(8) 0.055(5) -0.037(6) 0.018(5) -0.018(6)
C5' 0.087(6) 0.055(5) 0.051(4) 0.008(4) 0.019(4) -0.006(3)
C6 0.0496(18) 0.0423(16) 0.0457(16) -0.0027(14) 0.0146(13) -0.0032(14)
C7 0.0413(16) 0.0480(18) 0.0442(15) 0.0001(13) 0.0132(12) -0.0008(13)
C8 0.0505(19) 0.095(3) 0.0467(17) 0.0130(19) 0.0089(14) 0.0061(18)
C9 0.0415(18) 0.104(3) 0.061(2) 0.0192(19) 0.0102(15) 0.004(2)
C10 0.0453(17) 0.066(2) 0.0545(17) 0.0018(15) 0.0206(14) -0.0035(16)
C11 0.0517(18) 0.067(2) 0.0437(16) 0.0055(16) 0.0139(13) 0.0009(16)
C12 0.0420(16) 0.0594(18) 0.0455(16) 0.0054(14) 0.0100(13) 0.0014(15)
C13 0.083(3) 0.119(4) 0.063(2) 0.004(3) 0.037(2) -0.010(2)
N1 0.0432(14) 0.0485(14) 0.0510(14) 0.0023(11) 0.0098(11) -0.0034(12)
N2 0.0501(18) 0.079(2) 0.120(3) -0.0167(16) 0.027(2) -0.057(2)
O1 0.0518(14) 0.114(2) 0.0656(15) 0.0114(15) 0.0276(12) -0.0026(15)
O2 0.0643(14) 0.0632(15) 0.0444(12) 0.0041(12) 0.0154(10) 0.0031(11)
O3 0.0445(12) 0.0568(14) 0.0446(11) 0.0027(10) 0.0140(9) -0.0034(9)
O4 0.066(5) 0.070(3) 0.057(5) -0.001(2) 0.025(4) -0.007(3)

loop_
_atom_type_symbol
_atom_type_description
_atom_type_scat_dispersion_real
_atom_type_scat_dispersion_imag
_atom_type_scat_source
C C 0.0033 0.0016 'International Tables Vol C Tables 4.2.6.8 and 6.1.1.4'
H H 0.0000 0.0000 'International Tables Vol C Tables 4.2.6.8 and 6.1.1.4'
N N 0.0061 0.0033 'International Tables Vol C Tables 4.2.6.8 and 6.1.1.4'
O O 0.0106 0.0060 'International Tables Vol C Tables 4.2.6.8 and 6.1.1.4'
Cu Cu 0.3201 1.2651 'International Tables Vol C Tables 4.2.6.8 and 6.1.1.4'

loop_
_geom_angle_atom_site_label_1
_geom_angle_atom_site_label_2
_geom_angle_atom_site_label_3
_geom_angle_site_symmetry_1
_geom_angle_site_symmetry_3
_geom_angle
_geom_angle_publ_flag
O3 Cu1 O3 . 5_556 180.0 ?
O3 Cu1 N1 . . 89.95(10) y
O3 Cu1 N1 5_556 . 90.05(10) ?
O3 Cu1 N1 . 5_556 90.05(10) ?
O3 Cu1 N1 5_556 5_556 89.95(10) ?
N1 Cu1 N1 . 5_556 180.00(13) ?
N1 C1 N2 . . 111.4(3) ?
N1 C1 H1 . . 124.3 ?
N2 C1 H1 . . 124.3 ?
C3 C2 N1 . . 109.9(4) ?
C3 C2 H2 . . 125.1 ?
N1 C2 H2 . . 125.1 ?
C2 C3 N2 . . 106.4(4) ?
C2 C3 H3 . . 126.8 ?
N2 C3 H3 . . 126.8 ?
C4' C4 N2 . . 75.3(8) ?
C5 C4 N2 . . 99.7(8) ?
N2 C4 C5' . . 113.5(6) ?
C5 C4' C4 . . 107.5(18) ?
C4 C4' C5' . . 70.0(9) ?
C5 C4' N2 . . 144.9(14) ?
C4 C4' N2 . . 66.0(6) ?
C5' C4' N2 . . 108.0(6) ?
C4' C5 C5' . . 109.2(16) ?
C4' C5 O4 . . 120.5(13) ?
C5' C5 O4 . . 55.6(6) ?
C5' C5 C4 . . 72.3(8) ?
O4 C5 C4 . . 112.6(9) ?
C5 C5' O4 . . 74.7(8) ?
C5 C5' O4 . 2_556 101.6(8) ?
C5 C5' C4 . . 63.7(7) ?
O4 C5' C4 . . 119.8(8) ?
O4 C5' C4 2_556 . 125.0(6) ?
O4 C5' C4' . . 87.2(7) ?
O4 C5' C4' 2_556 . 106.1(6) ?
C5 C5' C5' . 2_556 125.2(9) ?
O4 C5' C5' . 2_556 59.1(5) ?
O4 C5' C5' 2_556 2_556 46.3(5) ?
C4 C5' C5' . 2_556 166.1(10) ?
C4' C5' C5' . 2_556 145.9(6) ?
O2 C6 O3 . . 122.9(3) ?
O2 C6 C7 . . 119.9(3) ?
O3 C6 C7 . . 117.2(3) ?
C12 C7 C8 . . 118.3(3) ?
C12 C7 C6 . . 122.7(3) ?
C8 C7 C6 . . 119.0(3) ?
C9 C8 C7 . . 121.1(3) ?
C9 C8 H8 . . 119.4 ?
C7 C8 H8 . . 119.4 ?
C8 C9 C10 . . 120.1(3) ?
C8 C9 H9 . . 120.0 ?
C10 C9 H9 . . 120.0 ?
O1 C10 C11 . . 124.7(3) ?
O1 C10 C9 . . 115.3(3) ?
C11 C10 C9 . . 120.0(3) ?
C10 C11 C12 . . 119.0(3) ?
C10 C11 H11 . . 120.5 ?
C12 C11 H11 . . 120.5 ?
C7 C12 C11 . . 121.6(3) ?
C7 C12 H12 . . 119.2 ?
C11 C12 H12 . . 119.2 ?
O1 C13 H13A . . 109.5 ?
O1 C13 H13B . . 109.5 ?
H13A C13 H13B . . 109.5 ?
O1 C13 H13C . . 109.5 ?
H13A C13 H13C . . 109.5 ?
H13B C13 H13C . . 109.5 ?
C1 N1 C2 . . 105.0(3) ?
C1 N1 Cu1 . . 125.9(2) ?
C2 N1 Cu1 . . 128.9(2) ?
C1 N2 C3 . . 107.3(3) ?
C1 N2 C4 . . 138.4(4) ?
C3 N2 C4 . . 110.6(5) ?
C1 N2 C4' . . 116.4(5) ?
C3 N2 C4' . . 133.6(5) ?
C10 O1 C13 . . 119.1(3) ?
C6 O3 Cu1 . . 105.27(19) ?
O4 O4 C5' 2_556 . 93.5(10) ?
O4 O4 C5 2_556 . 137.4(16) ?
C5' O4 C5 . . 49.8(6) ?
O4 O4 C5' 2_556 2_556 57.2(8) ?
C5' O4 C5' . 2_556 74.6(7) ?
C5 O4 C5' . 2_556 117.5(8) ?

loop_
_geom_bond_atom_site_label_1
_geom_bond_atom_site_label_2
_geom_bond_site_symmetry_2
_geom_bond_distance
_geom_bond_publ_flag
Cu1 O3 . 1.980(2) y
Cu1 O3 5_556 1.980(2) ?
Cu1 N1 . 2.003(3) y
Cu1 N1 5_556 2.003(3) ?
C1 N1 . 1.306(4) ?
C1 N2 . 1.338(5) ?
C1 H1 . 0.9300 ?
C2 C3 . 1.335(5) ?
C2 N1 . 1.376(4) ?
C2 H2 . 0.9300 ?
C3 N2 . 1.354(6) ?
C3 H3 . 0.9300 ?
C4 C4' . 1.034(12) ?
C4 C5 . 1.466(13) ?
C4 N2 . 1.511(8) ?
C4 C5' . 1.557(11) ?
C4' C5 . 0.773(10) ?
C4' C5' . 1.570(14) ?
C4' N2 . 1.599(9) ?
C5 C5' . 1.136(13) ?
C5 O4 . 1.435(11) ?
C5' O4 . 1.227(10) ?
C5' O4 2_556 1.457(10) ?
C5' C5' 2_556 1.637(17) ?
C6 O2 . 1.249(4) ?
C6 O3 . 1.279(4) ?
C6 C7 . 1.494(4) ?
C7 C12 . 1.384(4) ?
C7 C8 . 1.386(5) ?
C8 C9 . 1.380(5) ?
C8 H8 . 0.9300 ?
C9 C10 . 1.388(5) ?
C9 H9 . 0.9300 ?
C10 O1 . 1.363(4) ?
C10 C11 . 1.383(5) ?
C11 C12 . 1.397(4) ?
C11 H11 . 0.9300 ?
C12 H12 . 0.9300 ?
C13 O1 . 1.410(4) ?
C13 H13A . 0.9600 ?
C13 H13B . 0.9600 ?
C13 H13C . 0.9600 ?
O4 O4 2_556 0.715(10) ?
O4 C5' 2_556 1.457(10) ?

loop_
_geom_torsion_atom_site_label_1
_geom_torsion_atom_site_label_2
_geom_torsion_atom_site_label_3
_geom_torsion_atom_site_label_4
_geom_torsion_site_symmetry_1
_geom_torsion_site_symmetry_4
_geom_torsion
N1 C2 C3 N2 . . 1.1(5)
N2 C4 C4' C5 . . -143.0(14)
C5' C4 C4' C5 . . -21.5(12)
C5 C4 C4' C5' . . 21.5(12)
N2 C4 C4' C5' . . -121.5(6)
C5 C4 C4' N2 . . 143.0(14)
C5' C4 C4' N2 . . 121.5(6)
C4 C4' C5 C5' . . 30.3(17)
N2 C4' C5 C5' . . -43(3)
C4 C4' C5 O4 . . 90.9(17)
C5' C4' C5 O4 . . 60.7(12)
N2 C4' C5 O4 . . 18(4)
C5' C4' C5 C4 . . -30.3(17)
N2 C4' C5 C4 . . -73(3)
N2 C4 C5 C4' . . 36.2(13)
C5' C4 C5 C4' . . 150.0(17)
C4' C4 C5 C5' . . -150.0(17)
N2 C4 C5 C5' . . -113.8(8)
C4' C4 C5 O4 . . -111.0(17)
N2 C4 C5 O4 . . -74.8(10)
C5' C4 C5 O4 . . 39.1(7)
C4' C5 C5' O4 . . 114.3(15)
C4 C5 C5' O4 . . 135.2(7)
C4' C5 C5' O4 . 2_556 102.7(15)
O4 C5 C5' O4 . 2_556 -11.7(8)
C4 C5 C5' O4 . 2_556 123.5(7)
C4' C5 C5' C4 . . -20.8(13)
O4 C5 C5' C4 . . -135.2(7)
O4 C5 C5' C4' . . -114.3(15)
C4 C5 C5' C4' . . 20.8(13)
C4' C5 C5' C5' . 2_556 146.7(13)
O4 C5 C5' C5' . 2_556 32.4(8)
C4 C5 C5' C5' . 2_556 167.6(9)
C4' C4 C5' C5 . . 15.4(9)
N2 C4 C5' C5 . . 79.4(11)
C4' C4 C5' O4 . . -36.2(10)
C5 C4 C5' O4 . . -51.6(9)
N2 C4 C5' O4 . . 27.8(14)
C4' C4 C5' O4 . 2_556 -70.5(10)
C5 C4 C5' O4 . 2_556 -85.9(10)
N2 C4 C5' O4 . 2_556 -6.5(14)
C5 C4 C5' C4' . . -15.4(9)
N2 C4 C5' C4' . . 64.0(8)
C4' C4 C5' C5' . 2_556 -118(2)
C5 C4 C5' C5' . 2_556 -133(2)
N2 C4 C5' C5' . 2_556 -54(3)
C4 C4' C5' C5 . . -149.3(19)
N2 C4' C5' C5 . . 155.7(19)
C5 C4' C5' O4 . . -61.6(15)
C4 C4' C5' O4 . . 149.1(9)
N2 C4' C5' O4 . . 94.1(8)
C5 C4' C5' O4 . 2_556 -84.2(16)
C4 C4' C5' O4 . 2_556 126.5(9)
N2 C4' C5' O4 . 2_556 71.5(8)
C5 C4' C5' C4 . . 149.3(19)
N2 C4' C5' C4 . . -55.0(6)
C5 C4' C5' C5' . 2_556 -53(2)
C4 C4' C5' C5' . 2_556 157.7(16)
N2 C4' C5' C5' . 2_556 102.7(16)
O2 C6 C7 C12 . . -175.9(3)
O3 C6 C7 C12 . . 4.8(5)
O2 C6 C7 C8 . . 2.6(5)
O3 C6 C7 C8 . . -176.8(3)
C12 C7 C8 C9 . . -0.4(6)
C6 C7 C8 C9 . . -178.9(4)
C7 C8 C9 C10 . . -0.7(7)
C8 C9 C10 O1 . . -178.3(4)
C8 C9 C10 C11 . . 1.1(6)
O1 C10 C11 C12 . . 178.8(3)
C9 C10 C11 C12 . . -0.6(6)
C8 C7 C12 C11 . . 0.9(5)
C6 C7 C12 C11 . . 179.4(3)
C10 C11 C12 C7 . . -0.5(5)
N2 C1 N1 C2 . . 0.1(4)
N2 C1 N1 Cu1 . . 175.4(3)
C3 C2 N1 C1 . . -0.7(4)
C3 C2 N1 Cu1 . . -175.9(3)
O3 Cu1 N1 C1 . . 8.2(3)
O3 Cu1 N1 C1 5_556 . -171.8(3)
O3 Cu1 N1 C2 . . -177.6(3)
O3 Cu1 N1 C2 5_556 . 2.4(3)
N1 C1 N2 C3 . . 0.6(5)
N1 C1 N2 C4 . . 155.5(8)
N1 C1 N2 C4' . . -163.3(5)
C2 C3 N2 C1 . . -1.0(5)
C2 C3 N2 C4 . . -163.5(5)
C2 C3 N2 C4' . . 159.0(7)
C4' C4 N2 C1 . . 70.4(12)
C5 C4 N2 C1 . . 52.5(12)
C5' C4 N2 C1 . . 8.7(14)
C4' C4 N2 C3 . . -135.2(8)
C5 C4 N2 C3 . . -153.1(6)
C5' C4 N2 C3 . . 163.1(7)
C5 C4 N2 C4' . . -17.9(8)
C5' C4 N2 C4' . . -61.7(8)
C5 C4' N2 C1 . . -49(3)
C4 C4' N2 C1 . . -135.7(7)
C5' C4' N2 C1 . . -78.3(8)
C5 C4' N2 C3 . . 152(3)
C4 C4' N2 C3 . . 65.7(11)
C5' C4' N2 C3 . . 123.1(7)
C5 C4' N2 C4 . . 87(3)
C5' C4' N2 C4 . . 57.4(8)
C11 C10 O1 C13 . . 11.3(6)
C9 C10 O1 C13 . . -169.4(4)
O2 C6 O3 Cu1 . . 1.0(4)
C7 C6 O3 Cu1 . . -179.7(2)
N1 Cu1 O3 C6 . . 93.6(2)
N1 Cu1 O3 C6 5_556 . -86.4(2)
C5 C5' O4 O4 . 2_556 -156.1(15)
C4 C5' O4 O4 . 2_556 -109.4(14)
C4' C5' O4 O4 . 2_556 -131.0(13)
C5' C5' O4 O4 2_556 2_556 54.6(12)
O4 C5' O4 C5 2_556 . 156.1(15)
C4 C5' O4 C5 . . 46.7(8)
C4' C5' O4 C5 . . 25.1(6)
C5' C5' O4 C5 2_556 . -149.3(10)
C5 C5' O4 C5' . 2_556 149.3(10)
O4 C5' O4 C5' 2_556 2_556 -54.6(12)
C4 C5' O4 C5' . 2_556 -163.9(12)
C4' C5' O4 C5' . 2_556 174.4(8)
C4' C5 O4 O4 . 2_556 -57(3)
C5' C5 O4 O4 . 2_556 36.7(14)
C4 C5 O4 O4 . 2_556 -10.0(18)
C4' C5 O4 C5' . . -93.4(19)
C4 C5 O4 C5' . . -46.7(8)
C4' C5 O4 C5' . 2_556 -127.1(19)
C5' C5 O4 C5' . 2_556 -33.7(10)
C4 C5 O4 C5' . 2_556 -80.3(12)
